data_1568884
loop_
_publ_author_name
'Chen, Zhikang'
'Zhao, Wuchao'
'Liu, Conglei'
'Jiang, Liuying'
'Fu, Gang'
'Zhang, Yuetao'
'Zhu, Hongping'

_publ_section_title
;
 Phosphonium ylide/organoaluminum-based Lewis pairs for the highly
 efficient living/controlled polymerization of alkyl (meth)acrylates
;
_journal_issue 19
_journal_name_full 'Polymer Chemistry'
_journal_page_first 2344
_journal_page_last 2354
_journal_paper_doi 10.1039/D3PY00301A
_journal_volume 14
_journal_year 2023
_chemical_formula_moiety 'C50 H66 Al O2 P'
_chemical_formula_sum 'C50 H66 Al O2 P'
_chemical_formula_weight 756.97
_space_group_crystal_system orthorhombic
_space_group_IT_number 61
_space_group_name_Hall '-P 2ac 2ab'
_space_group_name_H-M_alt 'P b c a'
_atom_sites_solution_hydrogens mixed
_audit_creation_date 2022-12-23
_audit_creation_method
;
Olex2 1.2
(compiled 2018.05.29 svn.r3508 for OlexSys, GUI svn.r5506)
;
_audit_update_record
;
2022-12-23 deposited with the CCDC.	2023-04-17 downloaded from the CCDC.
;
_cell_angle_alpha 90
_cell_angle_beta 90
_cell_angle_gamma 90
_cell_formula_units_Z 8
_cell_length_a 17.4083(3)
_cell_length_b 18.0287(4)
_cell_length_c 28.2153(5)
_cell_measurement_reflns_used 25920
_cell_measurement_temperature 101(2)
_cell_measurement_theta_max 73.1780
_cell_measurement_theta_min 3.1820
_cell_volume 8855.3(3)
_computing_molecular_graphics 'Olex2 (Dolomanov et al., 2009)'
_computing_publication_material 'Olex2 (Dolomanov et al., 2009)'
_computing_structure_refinement 'ShelXL (Sheldrick, 2015)'
_computing_structure_solution 'SHELXS-97 (Sheldrick, 1990)'
_diffrn_ambient_temperature 101.15
_diffrn_measured_fraction_theta_full 0.999
_diffrn_measured_fraction_theta_max 0.995
_diffrn_measurement_device_type 'XtaLAB Synergy, Dualflex, HyPix'
_diffrn_radiation_type CuK\a
_diffrn_radiation_wavelength 1.54184
_diffrn_reflns_av_R_equivalents 0.0239
_diffrn_reflns_av_unetI/netI 0.0169
_diffrn_reflns_Laue_measured_fraction_full 0.999
_diffrn_reflns_Laue_measured_fraction_max 0.995
_diffrn_reflns_limit_h_max 20
_diffrn_reflns_limit_h_min -21
_diffrn_reflns_limit_k_max 21
_diffrn_reflns_limit_k_min -21
_diffrn_reflns_limit_l_max 28
_diffrn_reflns_limit_l_min -34
_diffrn_reflns_number 42986
_diffrn_reflns_point_group_measured_fraction_full 0.999
_diffrn_reflns_point_group_measured_fraction_max 0.995
_diffrn_reflns_theta_full 67.684
_diffrn_reflns_theta_max 69.996
_diffrn_reflns_theta_min 3.133
_exptl_absorpt_coefficient_mu 1.016
_exptl_absorpt_correction_T_max 0.8226
_exptl_absorpt_correction_T_min 0.7369
_exptl_crystal_colour yellow
_exptl_crystal_density_diffrn 1.136
_exptl_crystal_density_method 'not measured'
_exptl_crystal_description block
_exptl_crystal_F_000 3280
_exptl_crystal_size_max 0.32
_exptl_crystal_size_mid 0.28
_exptl_crystal_size_min 0.2
_refine_diff_density_max 0.350
_refine_diff_density_min -0.366
_refine_diff_density_rms 0.039
_refine_ls_extinction_method none
_refine_ls_goodness_of_fit_ref 1.030
_refine_ls_hydrogen_treatment mixed
_refine_ls_matrix_type full
_refine_ls_number_parameters 510
_refine_ls_number_reflns 8359
_refine_ls_number_restraints 0
_refine_ls_restrained_S_all 1.030
_refine_ls_R_factor_all 0.0367
_refine_ls_R_factor_gt 0.0345
_refine_ls_shift/su_max 0.002
_refine_ls_shift/su_mean 0.000
_refine_ls_structure_factor_coef Fsqd
_refine_ls_weighting_details 'w=1/[\s^2^(Fo^2^)+(0.0479P)^2^+3.9422P] where P=(Fo^2^+2Fc^2^)/3'
_refine_ls_weighting_scheme calc
_refine_ls_wR_factor_gt 0.0912
_refine_ls_wR_factor_ref 0.0927
_reflns_Friedel_coverage 0.000
_reflns_number_gt 7851
_reflns_number_total 8359
_reflns_threshold_expression 'I > 2\s(I)'
_cod_data_source_file d3py00301a2.cif
_cod_data_source_block czk-220215
_cod_depositor_comments 'Adding full bibliography for 1568884--1568888.cif.'
_cod_database_code 1568884
_shelxl_version_number 2013-4
_shelx_space_group_comment
;
The symmetry employed for this shelxl refinement is uniquely defined
by the following loop, which should always be used as a source of
symmetry information in preference to the above space-group names.
They are only intended as comments.
;
_shelx_estimated_absorpt_t_max 0.823
_shelx_estimated_absorpt_t_min 0.737
_olex2_refinement_description
;
1. Fixed Uiso
 At 1.2 times of:
  All C(H) groups
 At 1.5 times of:
  All C(H,H,H) groups
2.a Aromatic/amide H refined with riding coordinates:
 C4(H4), C5(H5), C6(H6), C7(H7), C8(H8), C10(H10), C11(H11), C12(H12),
 C13(H13), C14(H14), C16(H16), C17(H17), C18(H18), C19(H19), C20(H20), C27(H27),
  C30(H30), C42(H42), C45(H45)
2.b Idealised Me refined as rotating group:
 C2(H2A,H2B,H2C), C24(H24A,H24B,H24C), C25(H25A,H25B,H25C), C26(H26A,H26B,
 H26C), C29(H29A,H29B,H29C), C33(H33A,H33B,H33C), C34(H34A,H34B,H34C), C35(H35A,
 H35B,H35C), C39(H39A,H39B,H39C), C40(H40A,H40B,H40C), C41(H41A,H41B,H41C),
 C44(H44A,H44B,H44C), C48(H48A,H48B,H48C), C49(H49A,H49B,H49C), C50(H50A,H50B,
 H50C)
;
_olex2_submission_special_instructions 'No special instructions were received'

loop_
_space_group_symop_operation_xyz
'x, y, z'
'-x+1/2, -y, z+1/2'
'-x, y+1/2, -z+1/2'
'x+1/2, -y+1/2, -z'
'-x, -y, -z'
'x-1/2, y, -z-1/2'
'x, -y-1/2, z-1/2'
'-x-1/2, y-1/2, z'

loop_
_atom_site_label
_atom_site_type_symbol
_atom_site_fract_x
_atom_site_fract_y
_atom_site_fract_z
_atom_site_U_iso_or_equiv
_atom_site_adp_type
_atom_site_occupancy
_atom_site_site_symmetry_order
_atom_site_calc_flag
_atom_site_refinement_flags_posn
_atom_site_refinement_flags_adp
_atom_site_refinement_flags_occupancy
_atom_site_disorder_assembly
_atom_site_disorder_group
P1 P 0.69120(2) 0.54542(2) 0.61945(2) 0.01844(8) Uani 1 1 d . . . . .
Al1 Al 0.55280(2) 0.68692(2) 0.61779(2) 0.01608(9) Uani 1 1 d . . . . .
O1 O 0.49634(5) 0.70478(5) 0.56618(3) 0.01766(17) Uani 1 1 d . . . . .
O2 O 0.48965(5) 0.67365(5) 0.66648(3) 0.01890(18) Uani 1 1 d . . . . .
C1 C 0.59738(7) 0.58082(7) 0.60933(5) 0.0202(2) Uani 1 1 d . . . . .
H1A H 0.5633(10) 0.5504(9) 0.6297(6) 0.035(4) Uiso 1 1 d . . . . .
H1B H 0.5880(10) 0.5706(10) 0.5748(6) 0.037(4) Uiso 1 1 d . . . . .
C2 C 0.62532(7) 0.77071(7) 0.62269(4) 0.0222(3) Uani 1 1 d . . . . .
H2A H 0.6311 0.7941 0.5916 0.033 Uiso 1 1 calc GR . . . .
H2B H 0.6753 0.7525 0.6336 0.033 Uiso 1 1 calc GR . . . .
H2C H 0.6055 0.8071 0.6454 0.033 Uiso 1 1 calc GR . . . .
C3 C 0.72548(7) 0.49079(7) 0.56990(4) 0.0216(3) Uani 1 1 d . . . . .
C4 C 0.80375(8) 0.48309(8) 0.56038(5) 0.0256(3) Uani 1 1 d . . . . .
H4 H 0.8403 0.5115 0.5776 0.031 Uiso 1 1 calc R . . . .
C5 C 0.82823(8) 0.43368(8) 0.52561(5) 0.0308(3) Uani 1 1 d . . . . .
H5 H 0.8815 0.4282 0.5193 0.037 Uiso 1 1 calc R . . . .
C6 C 0.77512(9) 0.39260(8) 0.50029(5) 0.0325(3) Uani 1 1 d . . . . .
H6 H 0.7920 0.3591 0.4765 0.039 Uiso 1 1 calc R . . . .
C7 C 0.69738(9) 0.40008(8) 0.50952(5) 0.0339(3) Uani 1 1 d . . . . .
H7 H 0.6610 0.3717 0.4921 0.041 Uiso 1 1 calc R . . . .
C8 C 0.67280(8) 0.44912(8) 0.54428(5) 0.0289(3) Uani 1 1 d . . . . .
H8 H 0.6195 0.4542 0.5506 0.035 Uiso 1 1 calc R . . . .
C9 C 0.68913(7) 0.48175(7) 0.66924(4) 0.0213(3) Uani 1 1 d . . . . .
C10 C 0.74121(8) 0.42319(8) 0.67070(5) 0.0310(3) Uani 1 1 d . . . . .
H10 H 0.7776 0.4171 0.6459 0.037 Uiso 1 1 calc R . . . .
C11 C 0.74010(10) 0.37381(9) 0.70826(5) 0.0375(4) Uani 1 1 d . . . . .
H11 H 0.7760 0.3341 0.7091 0.045 Uiso 1 1 calc R . . . .
C12 C 0.68755(9) 0.38162(8) 0.74430(5) 0.0322(3) Uani 1 1 d . . . . .
H12 H 0.6873 0.3475 0.7700 0.039 Uiso 1 1 calc R . . . .
C13 C 0.63522(9) 0.43909(8) 0.74306(5) 0.0336(3) Uani 1 1 d . . . . .
H13 H 0.5987 0.4444 0.7679 0.040 Uiso 1 1 calc R . . . .
C14 C 0.63571(8) 0.48936(8) 0.70558(5) 0.0282(3) Uani 1 1 d . . . . .
H14 H 0.5996 0.5288 0.7048 0.034 Uiso 1 1 calc R . . . .
C15 C 0.76455(7) 0.61417(7) 0.63059(5) 0.0214(3) Uani 1 1 d . . . . .
C16 C 0.79326(7) 0.62526(7) 0.67627(5) 0.0247(3) Uani 1 1 d . . . . .
H16 H 0.7772 0.5940 0.7015 0.030 Uiso 1 1 calc R . . . .
C17 C 0.84529(8) 0.68207(8) 0.68471(5) 0.0314(3) Uani 1 1 d . . . . .
H17 H 0.8643 0.6901 0.7159 0.038 Uiso 1 1 calc R . . . .
C18 C 0.86957(8) 0.72696(8) 0.64790(6) 0.0339(3) Uani 1 1 d . . . . .
H18 H 0.9040 0.7667 0.6541 0.041 Uiso 1 1 calc R . . . .
C19 C 0.84402(8) 0.71430(8) 0.60194(6) 0.0315(3) Uani 1 1 d . . . . .
H19 H 0.8626 0.7439 0.5766 0.038 Uiso 1 1 calc R . . . .
C20 C 0.79139(7) 0.65843(8) 0.59329(5) 0.0264(3) Uani 1 1 d . . . . .
H20 H 0.7734 0.6501 0.5620 0.032 Uiso 1 1 calc R . . . .
C21 C 0.49524(6) 0.75596(7) 0.53064(4) 0.0172(2) Uani 1 1 d . . . . .
C22 C 0.53717(7) 0.74387(7) 0.48784(4) 0.0186(2) Uani 1 1 d . . . . .
C23 C 0.57955(7) 0.67084(7) 0.47704(4) 0.0207(3) Uani 1 1 d . . . . .
C24 C 0.60559(8) 0.66530(8) 0.42481(5) 0.0280(3) Uani 1 1 d . . . . .
H24A H 0.5608 0.6702 0.4040 0.042 Uiso 1 1 calc GR . . . .
H24B H 0.6302 0.6171 0.4194 0.042 Uiso 1 1 calc GR . . . .
H24C H 0.6423 0.7051 0.4179 0.042 Uiso 1 1 calc GR . . . .
C25 C 0.65276(7) 0.66666(7) 0.50719(4) 0.0233(3) Uani 1 1 d . . . . .
H25A H 0.6882 0.7061 0.4975 0.035 Uiso 1 1 calc GR . . . .
H25B H 0.6774 0.6183 0.5026 0.035 Uiso 1 1 calc GR . . . .
H25C H 0.6395 0.6729 0.5407 0.035 Uiso 1 1 calc GR . . . .
C26 C 0.52653(8) 0.60383(7) 0.48515(5) 0.0253(3) Uani 1 1 d . . . . .
H26A H 0.5053 0.6059 0.5173 0.038 Uiso 1 1 calc GR . . . .
H26B H 0.5560 0.5579 0.4813 0.038 Uiso 1 1 calc GR . . . .
H26C H 0.4845 0.6049 0.4621 0.038 Uiso 1 1 calc GR . . . .
C27 C 0.53999(7) 0.80075(7) 0.45429(4) 0.0209(2) Uani 1 1 d . . . . .
H27 H 0.5693 0.7932 0.4263 0.025 Uiso 1 1 calc R . . . .
C28 C 0.50209(7) 0.86751(7) 0.45987(4) 0.0227(3) Uani 1 1 d . . . . .
C29 C 0.50620(9) 0.92699(8) 0.42220(5) 0.0299(3) Uani 1 1 d . . . . .
H29A H 0.4688 0.9162 0.3972 0.045 Uiso 1 1 calc GR . . . .
H29B H 0.5580 0.9281 0.4086 0.045 Uiso 1 1 calc GR . . . .
H29C H 0.4945 0.9753 0.4364 0.045 Uiso 1 1 calc GR . . . .
C30 C 0.45571(7) 0.87550(7) 0.49955(4) 0.0213(3) Uani 1 1 d . . . . .
H30 H 0.4273 0.9202 0.5032 0.026 Uiso 1 1 calc R . . . .
C31 C 0.44885(7) 0.82081(7) 0.53442(4) 0.0188(2) Uani 1 1 d . . . . .
C32 C 0.38648(7) 0.83000(7) 0.57280(4) 0.0206(2) Uani 1 1 d . . . . .
C33 C 0.33849(8) 0.90092(7) 0.56584(5) 0.0280(3) Uani 1 1 d . . . . .
H33A H 0.3714 0.9445 0.5702 0.042 Uiso 1 1 calc GR . . . .
H33B H 0.2967 0.9020 0.5891 0.042 Uiso 1 1 calc GR . . . .
H33C H 0.3169 0.9014 0.5338 0.042 Uiso 1 1 calc GR . . . .
C34 C 0.33090(7) 0.76434(7) 0.56827(5) 0.0235(3) Uani 1 1 d . . . . .
H34A H 0.3080 0.7643 0.5365 0.035 Uiso 1 1 calc GR . . . .
H34B H 0.2903 0.7689 0.5921 0.035 Uiso 1 1 calc GR . . . .
H34C H 0.3590 0.7179 0.5732 0.035 Uiso 1 1 calc GR . . . .
C35 C 0.42035(8) 0.83369(8) 0.62305(4) 0.0268(3) Uani 1 1 d . . . . .
H35A H 0.4403 0.7848 0.6320 0.040 Uiso 1 1 calc GR . . . .
H35B H 0.3802 0.8486 0.6455 0.040 Uiso 1 1 calc GR . . . .
H35C H 0.4622 0.8700 0.6238 0.040 Uiso 1 1 calc GR . . . .
C36 C 0.47529(7) 0.62833(7) 0.70375(4) 0.0184(2) Uani 1 1 d . . . . .
C37 C 0.41826(7) 0.57144(7) 0.69998(4) 0.0214(3) Uani 1 1 d . . . . .
C38 C 0.35864(8) 0.56920(8) 0.65945(5) 0.0256(3) Uani 1 1 d . . . . .
C39 C 0.39514(8) 0.55730(8) 0.61036(5) 0.0275(3) Uani 1 1 d . . . . .
H39A H 0.4253 0.6012 0.6017 0.041 Uiso 1 1 calc GR . . . .
H39B H 0.3546 0.5494 0.5868 0.041 Uiso 1 1 calc GR . . . .
H39C H 0.4288 0.5137 0.6113 0.041 Uiso 1 1 calc GR . . . .
C40 C 0.31361(8) 0.64256(9) 0.66124(5) 0.0310(3) Uani 1 1 d . . . . .
H40A H 0.2865 0.6463 0.6916 0.047 Uiso 1 1 calc GR . . . .
H40B H 0.2763 0.6439 0.6352 0.047 Uiso 1 1 calc GR . . . .
H40C H 0.3493 0.6843 0.6581 0.047 Uiso 1 1 calc GR . . . .
C41 C 0.29966(9) 0.50636(9) 0.66595(5) 0.0377(4) Uani 1 1 d . . . . .
H41A H 0.3261 0.4584 0.6653 0.057 Uiso 1 1 calc GR . . . .
H41B H 0.2619 0.5083 0.6402 0.057 Uiso 1 1 calc GR . . . .
H41C H 0.2734 0.5124 0.6964 0.057 Uiso 1 1 calc GR . . . .
C42 C 0.41160(8) 0.52025(7) 0.73680(4) 0.0240(3) Uani 1 1 d . . . . .
H42 H 0.3759 0.4807 0.7335 0.029 Uiso 1 1 calc R . . . .
C43 C 0.45483(8) 0.52445(7) 0.77804(4) 0.0245(3) Uani 1 1 d . . . . .
C44 C 0.44558(10) 0.46812(8) 0.81709(5) 0.0340(3) Uani 1 1 d . . . . .
H44A H 0.4016 0.4817 0.8370 0.051 Uiso 1 1 calc GR . . . .
H44B H 0.4923 0.4670 0.8365 0.051 Uiso 1 1 calc GR . . . .
H44C H 0.4369 0.4190 0.8032 0.051 Uiso 1 1 calc GR . . . .
C45 C 0.50344(7) 0.58443(7) 0.78311(4) 0.0228(3) Uani 1 1 d . . . . .
H45 H 0.5311 0.5895 0.8120 0.027 Uiso 1 1 calc R . . . .
C46 C 0.51395(7) 0.63810(7) 0.74787(4) 0.0199(2) Uani 1 1 d . . . . .
C47 C 0.56767(7) 0.70375(7) 0.75879(4) 0.0223(3) Uani 1 1 d . . . . .
C48 C 0.64506(8) 0.69033(8) 0.73457(5) 0.0273(3) Uani 1 1 d . . . . .
H48A H 0.6673 0.6439 0.7463 0.041 Uiso 1 1 calc GR . . . .
H48B H 0.6799 0.7315 0.7417 0.041 Uiso 1 1 calc GR . . . .
H48C H 0.6375 0.6870 0.7002 0.041 Uiso 1 1 calc GR . . . .
C49 C 0.58501(8) 0.71102(8) 0.81236(5) 0.0295(3) Uani 1 1 d . . . . .
H49A H 0.5366 0.7135 0.8300 0.044 Uiso 1 1 calc GR . . . .
H49B H 0.6148 0.7563 0.8180 0.044 Uiso 1 1 calc GR . . . .
H49C H 0.6146 0.6679 0.8230 0.044 Uiso 1 1 calc GR . . . .
C50 C 0.53136(8) 0.77805(7) 0.74382(5) 0.0266(3) Uani 1 1 d . . . . .
H50A H 0.5208 0.7773 0.7097 0.040 Uiso 1 1 calc GR . . . .
H50B H 0.5669 0.8186 0.7510 0.040 Uiso 1 1 calc GR . . . .
H50C H 0.4832 0.7855 0.7612 0.040 Uiso 1 1 calc GR . . . .

loop_
_atom_site_aniso_label
_atom_site_aniso_U_11
_atom_site_aniso_U_22
_atom_site_aniso_U_33
_atom_site_aniso_U_23
_atom_site_aniso_U_13
_atom_site_aniso_U_12
P1 0.01631(15) 0.01998(16) 0.01902(15) -0.00015(11) -0.00055(11) 0.00108(11)
Al1 0.01544(17) 0.01942(18) 0.01337(17) 0.00073(12) 0.00019(12) -0.00015(13)
O1 0.0173(4) 0.0214(4) 0.0142(4) 0.0015(3) -0.0001(3) 0.0007(3)
O2 0.0193(4) 0.0234(4) 0.0141(4) 0.0016(3) 0.0017(3) -0.0004(3)
C1 0.0162(6) 0.0230(6) 0.0214(6) 0.0015(5) -0.0006(5) 0.0010(5)
C2 0.0222(6) 0.0246(6) 0.0200(6) 0.0000(5) -0.0003(5) -0.0034(5)
C3 0.0223(6) 0.0234(6) 0.0190(6) 0.0002(5) 0.0002(5) 0.0022(5)
C4 0.0227(6) 0.0292(7) 0.0247(6) -0.0001(5) 0.0015(5) -0.0004(5)
C5 0.0287(7) 0.0339(7) 0.0297(7) 0.0001(6) 0.0088(6) 0.0044(6)
C6 0.0422(8) 0.0304(7) 0.0249(7) -0.0048(5) 0.0048(6) 0.0065(6)
C7 0.0367(8) 0.0325(7) 0.0325(7) -0.0096(6) -0.0063(6) 0.0022(6)
C8 0.0245(7) 0.0297(7) 0.0326(7) -0.0062(6) -0.0021(5) 0.0021(5)
C9 0.0215(6) 0.0210(6) 0.0214(6) -0.0004(5) -0.0020(5) -0.0004(5)
C10 0.0318(7) 0.0311(7) 0.0301(7) 0.0053(6) 0.0074(6) 0.0096(6)
C11 0.0442(9) 0.0316(8) 0.0366(8) 0.0080(6) 0.0074(7) 0.0165(7)
C12 0.0419(8) 0.0264(7) 0.0283(7) 0.0070(6) 0.0025(6) 0.0030(6)
C13 0.0364(8) 0.0381(8) 0.0263(7) 0.0042(6) 0.0082(6) 0.0066(6)
C14 0.0304(7) 0.0280(7) 0.0261(7) 0.0009(5) 0.0034(5) 0.0078(6)
C15 0.0155(6) 0.0217(6) 0.0270(6) -0.0013(5) -0.0011(5) 0.0030(5)
C16 0.0201(6) 0.0274(7) 0.0265(6) -0.0028(5) -0.0016(5) 0.0030(5)
C17 0.0244(7) 0.0353(7) 0.0346(7) -0.0086(6) -0.0069(6) 0.0010(6)
C18 0.0218(7) 0.0285(7) 0.0515(9) -0.0042(6) -0.0060(6) -0.0035(5)
C19 0.0219(7) 0.0279(7) 0.0447(8) 0.0072(6) -0.0022(6) -0.0011(5)
C20 0.0209(6) 0.0289(7) 0.0295(7) 0.0025(5) -0.0033(5) 0.0009(5)
C21 0.0154(5) 0.0214(6) 0.0149(5) 0.0009(4) -0.0029(4) -0.0018(4)
C22 0.0152(5) 0.0241(6) 0.0166(5) -0.0013(5) -0.0016(4) -0.0009(5)
C23 0.0200(6) 0.0248(6) 0.0173(6) -0.0006(5) 0.0022(5) 0.0015(5)
C24 0.0325(7) 0.0313(7) 0.0201(6) -0.0015(5) 0.0058(5) 0.0029(6)
C25 0.0180(6) 0.0289(7) 0.0229(6) 0.0025(5) 0.0032(5) 0.0026(5)
C26 0.0263(7) 0.0250(6) 0.0246(6) -0.0036(5) 0.0021(5) -0.0019(5)
C27 0.0188(6) 0.0283(6) 0.0156(5) 0.0007(5) -0.0003(4) -0.0030(5)
C28 0.0220(6) 0.0257(6) 0.0203(6) 0.0031(5) -0.0045(5) -0.0035(5)
C29 0.0350(8) 0.0290(7) 0.0257(7) 0.0074(6) 0.0004(6) -0.0005(6)
C30 0.0210(6) 0.0215(6) 0.0215(6) -0.0007(5) -0.0055(5) 0.0010(5)
C31 0.0170(6) 0.0228(6) 0.0166(5) -0.0023(5) -0.0030(4) -0.0009(5)
C32 0.0189(6) 0.0225(6) 0.0203(6) -0.0023(5) 0.0001(5) 0.0030(5)
C33 0.0254(7) 0.0259(7) 0.0327(7) -0.0009(5) 0.0036(5) 0.0058(5)
C34 0.0176(6) 0.0260(6) 0.0268(6) -0.0008(5) 0.0007(5) 0.0011(5)
C35 0.0282(7) 0.0322(7) 0.0201(6) -0.0075(5) 0.0004(5) 0.0026(6)
C36 0.0191(6) 0.0208(6) 0.0152(5) 0.0004(4) 0.0042(4) 0.0033(5)
C37 0.0223(6) 0.0239(6) 0.0180(6) -0.0013(5) 0.0039(5) 0.0000(5)
C38 0.0233(6) 0.0328(7) 0.0208(6) 0.0013(5) 0.0003(5) -0.0071(5)
C39 0.0278(7) 0.0349(7) 0.0199(6) -0.0021(5) -0.0019(5) -0.0081(6)
C40 0.0203(6) 0.0446(8) 0.0282(7) 0.0049(6) 0.0006(5) 0.0005(6)
C41 0.0336(8) 0.0485(9) 0.0310(7) 0.0053(7) -0.0027(6) -0.0180(7)
C42 0.0289(7) 0.0217(6) 0.0215(6) -0.0009(5) 0.0060(5) -0.0020(5)
C43 0.0326(7) 0.0220(6) 0.0190(6) 0.0011(5) 0.0060(5) 0.0046(5)
C44 0.0491(9) 0.0279(7) 0.0250(7) 0.0056(6) 0.0024(6) -0.0009(6)
C45 0.0277(7) 0.0255(6) 0.0152(5) 0.0001(5) 0.0007(5) 0.0053(5)
C46 0.0206(6) 0.0224(6) 0.0166(5) -0.0010(5) 0.0029(5) 0.0033(5)
C47 0.0251(6) 0.0257(6) 0.0161(6) 0.0001(5) -0.0013(5) -0.0011(5)
C48 0.0240(7) 0.0354(7) 0.0225(6) 0.0039(5) -0.0013(5) -0.0026(5)
C49 0.0354(8) 0.0343(7) 0.0187(6) -0.0016(5) -0.0040(5) -0.0044(6)
C50 0.0338(7) 0.0234(6) 0.0227(6) -0.0020(5) -0.0026(5) -0.0007(5)

loop_
_atom_type_symbol
_atom_type_description
_atom_type_scat_dispersion_real
_atom_type_scat_dispersion_imag
_atom_type_scat_source
C C 0.0181 0.0091 'International Tables Vol C Tables 4.2.6.8 and 6.1.1.4'
H H 0.0000 0.0000 'International Tables Vol C Tables 4.2.6.8 and 6.1.1.4'
Al Al 0.2130 0.2455 'International Tables Vol C Tables 4.2.6.8 and 6.1.1.4'
O O 0.0492 0.0322 'International Tables Vol C Tables 4.2.6.8 and 6.1.1.4'
P P 0.2955 0.4335 'International Tables Vol C Tables 4.2.6.8 and 6.1.1.4'

loop_
_geom_angle_atom_site_label_1
_geom_angle_atom_site_label_2
_geom_angle_atom_site_label_3
_geom_angle
_geom_angle_site_symmetry_1
_geom_angle_site_symmetry_3
_geom_angle_publ_flag
C1 P1 C3 111.97(6) . . ?
C1 P1 C9 109.48(6) . . ?
C1 P1 C15 115.54(6) . . ?
C3 P1 C9 105.08(6) . . ?
C15 P1 C3 105.92(6) . . ?
C15 P1 C9 108.26(6) . . ?
O1 Al1 C1 106.13(5) . . ?
O1 Al1 C2 105.73(5) . . ?
O2 Al1 O1 108.32(4) . . ?
O2 Al1 C1 101.30(5) . . ?
O2 Al1 C2 116.42(5) . . ?
C2 Al1 C1 118.28(5) . . ?
C21 O1 Al1 136.86(7) . . ?
C36 O2 Al1 142.75(8) . . ?
P1 C1 Al1 130.96(7) . . ?
P1 C1 H1A 105.0(10) . . ?
P1 C1 H1B 103.9(10) . . ?
Al1 C1 H1A 102.7(10) . . ?
Al1 C1 H1B 102.7(10) . . ?
H1A C1 H1B 111.3(14) . . ?
Al1 C2 H2A 109.5 . . ?
Al1 C2 H2B 109.5 . . ?
Al1 C2 H2C 109.5 . . ?
H2A C2 H2B 109.5 . . ?
H2A C2 H2C 109.5 . . ?
H2B C2 H2C 109.5 . . ?
C4 C3 P1 121.62(10) . . ?
C8 C3 P1 118.58(10) . . ?
C8 C3 C4 119.39(12) . . ?
C3 C4 H4 120.1 . . ?
C5 C4 C3 119.88(13) . . ?
C5 C4 H4 120.1 . . ?
C4 C5 H5 119.9 . . ?
C6 C5 C4 120.13(13) . . ?
C6 C5 H5 119.9 . . ?
C5 C6 H6 119.9 . . ?
C5 C6 C7 120.26(13) . . ?
C7 C6 H6 119.9 . . ?
C6 C7 H7 120.1 . . ?
C6 C7 C8 119.75(14) . . ?
C8 C7 H7 120.1 . . ?
C3 C8 H8 119.7 . . ?
C7 C8 C3 120.58(13) . . ?
C7 C8 H8 119.7 . . ?
C10 C9 P1 119.33(10) . . ?
C14 C9 P1 121.43(10) . . ?
C14 C9 C10 119.23(12) . . ?
C9 C10 H10 120.0 . . ?
C11 C10 C9 120.09(13) . . ?
C11 C10 H10 120.0 . . ?
C10 C11 H11 119.7 . . ?
C12 C11 C10 120.64(13) . . ?
C12 C11 H11 119.7 . . ?
C11 C12 H12 120.1 . . ?
C11 C12 C13 119.82(13) . . ?
C13 C12 H12 120.1 . . ?
C12 C13 H13 119.9 . . ?
C12 C13 C14 120.25(13) . . ?
C14 C13 H13 119.9 . . ?
C9 C14 C13 119.97(12) . . ?
C9 C14 H14 120.0 . . ?
C13 C14 H14 120.0 . . ?
C16 C15 P1 120.77(10) . . ?
C16 C15 C20 119.49(12) . . ?
C20 C15 P1 119.72(10) . . ?
C15 C16 H16 120.1 . . ?
C17 C16 C15 119.83(13) . . ?
C17 C16 H16 120.1 . . ?
C16 C17 H17 119.9 . . ?
C18 C17 C16 120.17(13) . . ?
C18 C17 H17 119.9 . . ?
C17 C18 H18 119.8 . . ?
C17 C18 C19 120.45(13) . . ?
C19 C18 H18 119.8 . . ?
C18 C19 H19 120.1 . . ?
C20 C19 C18 119.76(14) . . ?
C20 C19 H19 120.1 . . ?
C15 C20 H20 119.9 . . ?
C19 C20 C15 120.20(13) . . ?
C19 C20 H20 119.9 . . ?
O1 C21 C22 120.78(10) . . ?
O1 C21 C31 120.55(10) . . ?
C31 C21 C22 118.58(11) . . ?
C21 C22 C23 122.88(10) . . ?
C27 C22 C21 118.64(11) . . ?
C27 C22 C23 118.48(10) . . ?
C22 C23 C24 112.62(10) . . ?
C25 C23 C22 109.29(10) . . ?
C25 C23 C24 106.37(10) . . ?
C25 C23 C26 112.19(10) . . ?
C26 C23 C22 110.78(10) . . ?
C26 C23 C24 105.51(10) . . ?
C23 C24 H24A 109.5 . . ?
C23 C24 H24B 109.5 . . ?
C23 C24 H24C 109.5 . . ?
H24A C24 H24B 109.5 . . ?
H24A C24 H24C 109.5 . . ?
H24B C24 H24C 109.5 . . ?
C23 C25 H25A 109.5 . . ?
C23 C25 H25B 109.5 . . ?
C23 C25 H25C 109.5 . . ?
H25A C25 H25B 109.5 . . ?
H25A C25 H25C 109.5 . . ?
H25B C25 H25C 109.5 . . ?
C23 C26 H26A 109.5 . . ?
C23 C26 H26B 109.5 . . ?
C23 C26 H26C 109.5 . . ?
H26A C26 H26B 109.5 . . ?
H26A C26 H26C 109.5 . . ?
H26B C26 H26C 109.5 . . ?
C22 C27 H27 118.5 . . ?
C28 C27 C22 123.06(11) . . ?
C28 C27 H27 118.5 . . ?
C27 C28 C29 121.01(12) . . ?
C27 C28 C30 117.40(11) . . ?
C30 C28 C29 121.42(12) . . ?
C28 C29 H29A 109.5 . . ?
C28 C29 H29B 109.5 . . ?
C28 C29 H29C 109.5 . . ?
H29A C29 H29B 109.5 . . ?
H29A C29 H29C 109.5 . . ?
H29B C29 H29C 109.5 . . ?
C28 C30 H30 118.5 . . ?
C28 C30 C31 122.97(12) . . ?
C31 C30 H30 118.5 . . ?
C21 C31 C32 122.66(11) . . ?
C30 C31 C21 118.53(11) . . ?
C30 C31 C32 118.59(11) . . ?
C33 C32 C31 112.43(10) . . ?
C34 C32 C31 107.61(10) . . ?
C34 C32 C33 106.73(10) . . ?
C34 C32 C35 110.63(11) . . ?
C35 C32 C31 112.48(10) . . ?
C35 C32 C33 106.84(10) . . ?
C32 C33 H33A 109.5 . . ?
C32 C33 H33B 109.5 . . ?
C32 C33 H33C 109.5 . . ?
H33A C33 H33B 109.5 . . ?
H33A C33 H33C 109.5 . . ?
H33B C33 H33C 109.5 . . ?
C32 C34 H34A 109.5 . . ?
C32 C34 H34B 109.5 . . ?
C32 C34 H34C 109.5 . . ?
H34A C34 H34B 109.5 . . ?
H34A C34 H34C 109.5 . . ?
H34B C34 H34C 109.5 . . ?
C32 C35 H35A 109.5 . . ?
C32 C35 H35B 109.5 . . ?
C32 C35 H35C 109.5 . . ?
H35A C35 H35B 109.5 . . ?
H35A C35 H35C 109.5 . . ?
H35B C35 H35C 109.5 . . ?
O2 C36 C37 120.15(11) . . ?
O2 C36 C46 121.05(11) . . ?
C46 C36 C37 118.74(11) . . ?
C36 C37 C38 122.67(11) . . ?
C42 C37 C36 118.45(11) . . ?
C42 C37 C38 118.58(11) . . ?
C39 C38 C37 113.12(11) . . ?
C39 C38 C41 106.25(11) . . ?
C40 C38 C37 107.20(11) . . ?
C40 C38 C39 111.08(11) . . ?
C40 C38 C41 106.78(12) . . ?
C41 C38 C37 112.28(11) . . ?
C38 C39 H39A 109.5 . . ?
C38 C39 H39B 109.5 . . ?
C38 C39 H39C 109.5 . . ?
H39A C39 H39B 109.5 . . ?
H39A C39 H39C 109.5 . . ?
H39B C39 H39C 109.5 . . ?
C38 C40 H40A 109.5 . . ?
C38 C40 H40B 109.5 . . ?
C38 C40 H40C 109.5 . . ?
H40A C40 H40B 109.5 . . ?
H40A C40 H40C 109.5 . . ?
H40B C40 H40C 109.5 . . ?
C38 C41 H41A 109.5 . . ?
C38 C41 H41B 109.5 . . ?
C38 C41 H41C 109.5 . . ?
H41A C41 H41B 109.5 . . ?
H41A C41 H41C 109.5 . . ?
H41B C41 H41C 109.5 . . ?
C37 C42 H42 118.5 . . ?
C43 C42 C37 122.92(12) . . ?
C43 C42 H42 118.5 . . ?
C42 C43 C44 121.21(13) . . ?
C45 C43 C42 117.53(12) . . ?
C45 C43 C44 121.16(12) . . ?
C43 C44 H44A 109.5 . . ?
C43 C44 H44B 109.5 . . ?
C43 C44 H44C 109.5 . . ?
H44A C44 H44B 109.5 . . ?
H44A C44 H44C 109.5 . . ?
H44B C44 H44C 109.5 . . ?
C43 C45 H45 118.4 . . ?
C43 C45 C46 123.22(12) . . ?
C46 C45 H45 118.4 . . ?
C36 C46 C47 123.81(11) . . ?
C45 C46 C36 118.24(11) . . ?
C45 C46 C47 117.94(11) . . ?
C46 C47 C49 112.29(10) . . ?
C46 C47 C50 111.37(10) . . ?
C48 C47 C46 108.90(10) . . ?
C48 C47 C49 106.15(11) . . ?
C48 C47 C50 112.11(11) . . ?
C50 C47 C49 105.92(10) . . ?
C47 C48 H48A 109.5 . . ?
C47 C48 H48B 109.5 . . ?
C47 C48 H48C 109.5 . . ?
H48A C48 H48B 109.5 . . ?
H48A C48 H48C 109.5 . . ?
H48B C48 H48C 109.5 . . ?
C47 C49 H49A 109.5 . . ?
C47 C49 H49B 109.5 . . ?
C47 C49 H49C 109.5 . . ?
H49A C49 H49B 109.5 . . ?
H49A C49 H49C 109.5 . . ?
H49B C49 H49C 109.5 . . ?
C47 C50 H50A 109.5 . . ?
C47 C50 H50B 109.5 . . ?
C47 C50 H50C 109.5 . . ?
H50A C50 H50B 109.5 . . ?
H50A C50 H50C 109.5 . . ?
H50B C50 H50C 109.5 . . ?

loop_
_geom_bond_atom_site_label_1
_geom_bond_atom_site_label_2
_geom_bond_distance
_geom_bond_site_symmetry_2
_geom_bond_publ_flag
P1 C1 1.7767(12) . ?
P1 C3 1.8113(12) . ?
P1 C9 1.8144(13) . ?
P1 C15 1.8071(13) . ?
Al1 O1 1.7862(8) . ?
Al1 O2 1.7756(9) . ?
Al1 C1 2.0780(13) . ?
Al1 C2 1.9735(13) . ?
O1 C21 1.3629(14) . ?
O2 C36 1.3550(14) . ?
C1 H1A 0.991(18) . ?
C1 H1B 1.005(18) . ?
C2 H2A 0.9800 . ?
C2 H2B 0.9800 . ?
C2 H2C 0.9800 . ?
C3 C4 1.3956(18) . ?
C3 C8 1.3886(19) . ?
C4 H4 0.9500 . ?
C4 C5 1.3919(19) . ?
C5 H5 0.9500 . ?
C5 C6 1.383(2) . ?
C6 H6 0.9500 . ?
C6 C7 1.385(2) . ?
C7 H7 0.9500 . ?
C7 C8 1.388(2) . ?
C8 H8 0.9500 . ?
C9 C10 1.3922(18) . ?
C9 C14 1.3911(18) . ?
C10 H10 0.9500 . ?
C10 C11 1.384(2) . ?
C11 H11 0.9500 . ?
C11 C12 1.375(2) . ?
C12 H12 0.9500 . ?
C12 C13 1.380(2) . ?
C13 H13 0.9500 . ?
C13 C14 1.393(2) . ?
C14 H14 0.9500 . ?
C15 C16 1.3968(18) . ?
C15 C20 1.4011(19) . ?
C16 H16 0.9500 . ?
C16 C17 1.388(2) . ?
C17 H17 0.9500 . ?
C17 C18 1.383(2) . ?
C18 H18 0.9500 . ?
C18 C19 1.390(2) . ?
C19 H19 0.9500 . ?
C19 C20 1.3832(19) . ?
C20 H20 0.9500 . ?
C21 C22 1.4277(16) . ?
C21 C31 1.4248(17) . ?
C22 C23 1.5397(17) . ?
C22 C27 1.3964(17) . ?
C23 C24 1.5450(16) . ?
C23 C25 1.5341(17) . ?
C23 C26 1.5374(17) . ?
C24 H24A 0.9800 . ?
C24 H24B 0.9800 . ?
C24 H24C 0.9800 . ?
C25 H25A 0.9800 . ?
C25 H25B 0.9800 . ?
C25 H25C 0.9800 . ?
C26 H26A 0.9800 . ?
C26 H26B 0.9800 . ?
C26 H26C 0.9800 . ?
C27 H27 0.9500 . ?
C27 C28 1.3817(18) . ?
C28 C29 1.5116(17) . ?
C28 C30 1.3878(18) . ?
C29 H29A 0.9800 . ?
C29 H29B 0.9800 . ?
C29 H29C 0.9800 . ?
C30 H30 0.9500 . ?
C30 C31 1.3980(17) . ?
C31 C32 1.5426(16) . ?
C32 C33 1.5399(17) . ?
C32 C34 1.5341(17) . ?
C32 C35 1.5368(17) . ?
C33 H33A 0.9800 . ?
C33 H33B 0.9800 . ?
C33 H33C 0.9800 . ?
C34 H34A 0.9800 . ?
C34 H34B 0.9800 . ?
C34 H34C 0.9800 . ?
C35 H35A 0.9800 . ?
C35 H35B 0.9800 . ?
C35 H35C 0.9800 . ?
C36 C37 1.4313(18) . ?
C36 C46 1.4260(17) . ?
C37 C38 1.5446(18) . ?
C37 C42 1.3947(18) . ?
C38 C39 1.5391(18) . ?
C38 C40 1.538(2) . ?
C38 C41 1.5399(19) . ?
C39 H39A 0.9800 . ?
C39 H39B 0.9800 . ?
C39 H39C 0.9800 . ?
C40 H40A 0.9800 . ?
C40 H40B 0.9800 . ?
C40 H40C 0.9800 . ?
C41 H41A 0.9800 . ?
C41 H41B 0.9800 . ?
C41 H41C 0.9800 . ?
C42 H42 0.9500 . ?
C42 C43 1.3877(19) . ?
C43 C44 1.5072(18) . ?
C43 C45 1.3806(19) . ?
C44 H44A 0.9800 . ?
C44 H44B 0.9800 . ?
C44 H44C 0.9800 . ?
C45 H45 0.9500 . ?
C45 C46 1.3995(17) . ?
C46 C47 1.5396(17) . ?
C47 C48 1.5299(18) . ?
C47 C49 1.5469(17) . ?
C47 C50 1.5403(18) . ?
C48 H48A 0.9800 . ?
C48 H48B 0.9800 . ?
C48 H48C 0.9800 . ?
C49 H49A 0.9800 . ?
C49 H49B 0.9800 . ?
C49 H49C 0.9800 . ?
C50 H50A 0.9800 . ?
C50 H50B 0.9800 . ?
C50 H50C 0.9800 . ?

loop_
_geom_torsion_atom_site_label_1
_geom_torsion_atom_site_label_2
_geom_torsion_atom_site_label_3
_geom_torsion_atom_site_label_4
_geom_torsion
_geom_torsion_site_symmetry_1
_geom_torsion_site_symmetry_2
_geom_torsion_site_symmetry_3
_geom_torsion_site_symmetry_4
_geom_torsion_publ_flag
P1 C3 C4 C5 172.27(10) . . . . ?
P1 C3 C8 C7 -172.71(11) . . . . ?
P1 C9 C10 C11 -179.57(12) . . . . ?
P1 C9 C14 C13 179.39(11) . . . . ?
P1 C15 C16 C17 -175.13(10) . . . . ?
P1 C15 C20 C19 175.99(10) . . . . ?
Al1 O1 C21 C22 90.71(13) . . . . ?
Al1 O1 C21 C31 -92.71(13) . . . . ?
Al1 O2 C36 C37 -97.53(15) . . . . ?
Al1 O2 C36 C46 85.12(16) . . . . ?
O1 Al1 O2 C36 132.70(13) . . . . ?
O1 C21 C22 C23 5.70(17) . . . . ?
O1 C21 C22 C27 -174.23(10) . . . . ?
O1 C21 C31 C30 173.25(10) . . . . ?
O1 C21 C31 C32 -12.29(17) . . . . ?
O2 Al1 O1 C21 130.60(11) . . . . ?
O2 C36 C37 C38 -14.12(17) . . . . ?
O2 C36 C37 C42 172.26(11) . . . . ?
O2 C36 C46 C45 -172.59(11) . . . . ?
O2 C36 C46 C47 6.44(18) . . . . ?
C1 P1 C3 C4 153.40(11) . . . . ?
C1 P1 C3 C8 -33.96(12) . . . . ?
C1 P1 C9 C10 150.10(11) . . . . ?
C1 P1 C9 C14 -28.72(13) . . . . ?
C1 P1 C15 C16 105.36(11) . . . . ?
C1 P1 C15 C20 -72.75(12) . . . . ?
C1 Al1 O1 C21 -121.30(11) . . . . ?
C1 Al1 O2 C36 21.31(14) . . . . ?
C2 Al1 O1 C21 5.13(12) . . . . ?
C2 Al1 O2 C36 -108.39(13) . . . . ?
C3 P1 C1 Al1 -131.81(9) . . . . ?
C3 P1 C9 C10 29.68(12) . . . . ?
C3 P1 C9 C14 -149.14(11) . . . . ?
C3 P1 C15 C16 -130.06(10) . . . . ?
C3 P1 C15 C20 51.83(11) . . . . ?
C3 C4 C5 C6 0.4(2) . . . . ?
C4 C3 C8 C7 0.1(2) . . . . ?
C4 C5 C6 C7 -0.3(2) . . . . ?
C5 C6 C7 C8 0.1(2) . . . . ?
C6 C7 C8 C3 0.0(2) . . . . ?
C8 C3 C4 C5 -0.3(2) . . . . ?
C9 P1 C1 Al1 112.06(9) . . . . ?
C9 P1 C3 C4 -87.84(12) . . . . ?
C9 P1 C3 C8 84.80(11) . . . . ?
C9 P1 C15 C16 -17.79(12) . . . . ?
C9 P1 C15 C20 164.10(10) . . . . ?
C9 C10 C11 C12 0.4(2) . . . . ?
C10 C9 C14 C13 0.6(2) . . . . ?
C10 C11 C12 C13 0.1(3) . . . . ?
C11 C12 C13 C14 -0.3(2) . . . . ?
C12 C13 C14 C9 -0.1(2) . . . . ?
C14 C9 C10 C11 -0.7(2) . . . . ?
C15 P1 C1 Al1 -10.44(11) . . . . ?
C15 P1 C3 C4 26.63(12) . . . . ?
C15 P1 C3 C8 -160.72(11) . . . . ?
C15 P1 C9 C10 -83.16(12) . . . . ?
C15 P1 C9 C14 98.03(12) . . . . ?
C15 C16 C17 C18 -1.0(2) . . . . ?
C16 C15 C20 C19 -2.14(19) . . . . ?
C16 C17 C18 C19 -2.0(2) . . . . ?
C17 C18 C19 C20 2.8(2) . . . . ?
C18 C19 C20 C15 -0.7(2) . . . . ?
C20 C15 C16 C17 2.98(19) . . . . ?
C21 C22 C23 C24 167.83(11) . . . . ?
C21 C22 C23 C25 -74.18(14) . . . . ?
C21 C22 C23 C26 49.93(15) . . . . ?
C21 C22 C27 C28 -2.08(18) . . . . ?
C21 C31 C32 C33 -173.56(11) . . . . ?
C21 C31 C32 C34 -56.32(14) . . . . ?
C21 C31 C32 C35 65.78(15) . . . . ?
C22 C21 C31 C30 -10.10(16) . . . . ?
C22 C21 C31 C32 164.36(11) . . . . ?
C22 C27 C28 C29 -179.25(12) . . . . ?
C22 C27 C28 C30 -3.96(18) . . . . ?
C23 C22 C27 C28 177.99(11) . . . . ?
C27 C22 C23 C24 -12.25(16) . . . . ?
C27 C22 C23 C25 105.75(12) . . . . ?
C27 C22 C23 C26 -130.15(12) . . . . ?
C27 C28 C30 C31 2.91(18) . . . . ?
C28 C30 C31 C21 4.14(18) . . . . ?
C28 C30 C31 C32 -170.54(11) . . . . ?
C29 C28 C30 C31 178.17(12) . . . . ?
C30 C31 C32 C33 0.89(15) . . . . ?
C30 C31 C32 C34 118.14(12) . . . . ?
C30 C31 C32 C35 -119.77(12) . . . . ?
C31 C21 C22 C23 -170.94(10) . . . . ?
C31 C21 C22 C27 9.13(16) . . . . ?
C36 C37 C38 C39 64.65(16) . . . . ?
C36 C37 C38 C40 -58.13(15) . . . . ?
C36 C37 C38 C41 -175.10(12) . . . . ?
C36 C37 C42 C43 3.68(19) . . . . ?
C36 C46 C47 C48 -77.20(14) . . . . ?
C36 C46 C47 C49 165.53(11) . . . . ?
C36 C46 C47 C50 46.93(15) . . . . ?
C37 C36 C46 C45 10.02(17) . . . . ?
C37 C36 C46 C47 -170.94(11) . . . . ?
C37 C42 C43 C44 179.72(12) . . . . ?
C37 C42 C43 C45 3.30(19) . . . . ?
C38 C37 C42 C43 -170.21(12) . . . . ?
C42 C37 C38 C39 -121.74(13) . . . . ?
C42 C37 C38 C40 115.48(13) . . . . ?
C42 C37 C38 C41 -1.49(17) . . . . ?
C42 C43 C45 C46 -3.62(19) . . . . ?
C43 C45 C46 C36 -3.07(18) . . . . ?
C43 C45 C46 C47 177.84(12) . . . . ?
C44 C43 C45 C46 179.96(12) . . . . ?
C45 C46 C47 C48 101.84(12) . . . . ?
C45 C46 C47 C49 -15.42(16) . . . . ?
C45 C46 C47 C50 -134.03(12) . . . . ?
C46 C36 C37 C38 163.29(11) . . . . ?
C46 C36 C37 C42 -10.33(17) . . . . ?
